data_7113765
loop_
_publ_author_name
'Hebach, Christina'
'Kazmaier, Uli'

_publ_section_title
;
 Via Ugi reactions to conformationally fixed cyclic peptides
;
_journal_coden_ASTM CHCOFS
_journal_issue 5
_journal_name_full
;
 Chemical Communications (Cambridge, United Kingdom)
;
_journal_page_first 596
_journal_page_last 597
_journal_paper_doi 10.1039/b210952b
_journal_year 2003
_chemical_formula_sum 'C26 H35 N3 O7'
_chemical_formula_weight 501.57
_space_group_IT_number 4
_symmetry_cell_setting monoclinic
_symmetry_space_group_name_Hall 'P 2yb'
_symmetry_space_group_name_H-M 'P 1 21 1'
_atom_sites_solution_hydrogens geom
_atom_sites_solution_primary direct
_atom_sites_solution_secondary difmap
_audit_creation_method SHELXL-97
_cell_angle_alpha 90.00
_cell_angle_beta 92.53(3)
_cell_angle_gamma 90.00
_cell_formula_units_Z 4
_cell_length_a 10.131(2)
_cell_length_b 20.904(4)
_cell_length_c 12.459(2)
_cell_measurement_temperature 293(2)
_cell_volume 2636.0(8)
_computing_structure_refinement 'SHELXL-97 (Sheldrick, 1997)'
_computing_structure_solution 'SHELXS-97 (Sheldrick, 1990)'
_diffrn_ambient_temperature 293(2)
_diffrn_measured_fraction_theta_full 0.963
_diffrn_measured_fraction_theta_max 0.963
_diffrn_measurement_device_type 'Stoe IPDS'
_diffrn_measurement_method 'Image Plate'
_diffrn_radiation_monochromator graphite
_diffrn_radiation_source 'fine-focus sealed tube'
_diffrn_radiation_type MoK\a
_diffrn_radiation_wavelength 0.71073
_diffrn_reflns_av_R_equivalents 0.0593
_diffrn_reflns_av_sigmaI/netI 0.0536
_diffrn_reflns_limit_h_max 11
_diffrn_reflns_limit_h_min -11
_diffrn_reflns_limit_k_max 23
_diffrn_reflns_limit_k_min -23
_diffrn_reflns_limit_l_max 14
_diffrn_reflns_limit_l_min -14
_diffrn_reflns_number 16604
_diffrn_reflns_theta_full 24.31
_diffrn_reflns_theta_max 24.31
_diffrn_reflns_theta_min 1.95
_exptl_absorpt_coefficient_mu 0.092
_exptl_absorpt_correction_type N/A
_exptl_crystal_density_diffrn 1.264
_exptl_crystal_density_method 'not measured'
_exptl_crystal_F_000 1072
_exptl_crystal_size_max 0.2
_exptl_crystal_size_mid 0.18
_exptl_crystal_size_min 0.13
_refine_diff_density_max 0.129
_refine_diff_density_min -0.137
_refine_diff_density_rms 0.027
_refine_ls_abs_structure_details 'Flack H D (1983), Acta Cryst. A39, 876-881'
_refine_ls_abs_structure_Flack -0.4(6)
_refine_ls_extinction_method none
_refine_ls_goodness_of_fit_ref 1.008
_refine_ls_hydrogen_treatment mixed
_refine_ls_matrix_type full
_refine_ls_number_parameters 649
_refine_ls_number_reflns 8015
_refine_ls_number_restraints 1
_refine_ls_restrained_S_all 1.008
_refine_ls_R_factor_all 0.0439
_refine_ls_R_factor_gt 0.0359
_refine_ls_shift/su_max 0.000
_refine_ls_shift/su_mean 0.000
_refine_ls_structure_factor_coef Fsqd
_refine_ls_weighting_details 'calc w=1/[\s^2^(Fo^2^)+(0.0491P)^2^+0.0000P] where P=(Fo^2^+2Fc^2^)/3'
_refine_ls_weighting_scheme calc
_refine_ls_wR_factor_gt 0.0845
_refine_ls_wR_factor_ref 0.0883
_reflns_number_gt 6922
_reflns_number_total 8015
_reflns_threshold_expression >2sigma(I)
_cod_duplicate_entry 7103992
_cod_data_source_file 197619.txt
_cod_data_source_block shelxs1891
_cod_depositor_comments
;
The following automatic conversions were performed:

'_symmetry_cell_setting' value 'Monoclinic' changed to 'monoclinic'
according to
/usr/data/users/saulius/automatic-downloads/retrospective/RSC/lib/dictionaries/cif_core.dic
dictionary named 'cif_core.dic' version 2.4.2 from 2011-04-26.

Automatic conversion script
Id: cif_fix_values 2281 2013-09-26 08:29:07Z andrius 
;
_cod_original_sg_symbol_H-M P2(1)
_cod_database_code 7113765

loop_
_symmetry_equiv_pos_as_xyz
'x, y, z'
'-x, y+1/2, -z'

loop_
_atom_site_label
_atom_site_type_symbol
_atom_site_fract_x
_atom_site_fract_y
_atom_site_fract_z
_atom_site_U_iso_or_equiv
_atom_site_adp_type
_atom_site_occupancy
_atom_site_symmetry_multiplicity
_atom_site_calc_flag
_atom_site_refinement_flags
O1 O 0.33328(14) 0.80333(7) 0.28104(11) 0.0382(3) Uani 1 1 d .
N1 N 0.23948(15) 0.83342(7) 0.43639(13) 0.0332(4) Uani 1 1 d .
C1 C 0.26971(19) 0.84269(9) 0.33258(16) 0.0325(4) Uani 1 1 d .
C2 C 0.21839(19) 0.90267(10) 0.27237(17) 0.0368(5) Uani 1 1 d .
H2 H 0.2250 0.9408 0.3180 0.044 Uiso 1 1 calc R
N2 N 0.29043(16) 0.91077(8) 0.17390(13) 0.0381(4) Uani 1 1 d .
C3 C 0.2249(2) 0.87993(11) 0.08028(18) 0.0450(5) Uani 1 1 d .
H3A H 0.2779 0.8451 0.0541 0.054 Uiso 1 1 calc R
H3B H 0.2079 0.9104 0.0226 0.054 Uiso 1 1 calc R
C4 C 0.0962(2) 0.85524(13) 0.12375(19) 0.0516(6) Uani 1 1 d .
H4A H 0.0231 0.8625 0.0724 0.062 Uiso 1 1 calc R
H4B H 0.1023 0.8098 0.1388 0.062 Uiso 1 1 calc R
C5 C 0.0774(2) 0.89269(12) 0.22607(18) 0.0475(5) Uani 1 1 d .
H5A H 0.0251 0.8686 0.2754 0.057 Uiso 1 1 calc R
H5B H 0.0344 0.9333 0.2107 0.057 Uiso 1 1 calc R
C6 C 0.4183(2) 0.92857(10) 0.18083(18) 0.0423(5) Uani 1 1 d .
O2 O 0.47523(16) 0.94750(8) 0.26278(14) 0.0525(4) Uani 1 1 d .
O3 O 0.47344(15) 0.92456(9) 0.08329(13) 0.0565(5) Uani 1 1 d .
C7 C 0.6124(2) 0.94066(14) 0.0826(2) 0.0602(7) Uani 1 1 d .
H7A H 0.6294 0.9777 0.1280 0.072 Uiso 1 1 calc R
H7B H 0.6349 0.9518 0.0101 0.072 Uiso 1 1 calc R
C8 C 0.6970(2) 0.88674(14) 0.1216(2) 0.0552(6) Uani 1 1 d .
H8 H 0.7875 0.8944 0.1282 0.066 Uiso 1 1 calc R
C9 C 0.6571(3) 0.82955(13) 0.1476(2) 0.0560(6) Uani 1 1 d .
H9 H 0.5672 0.8209 0.1397 0.067 Uiso 1 1 calc R
C10 C 0.7452(3) 0.77746(13) 0.1889(2) 0.0654(7) Uani 1 1 d .
H10A H 0.7479 0.7433 0.1364 0.079 Uiso 1 1 calc R
H10B H 0.8342 0.7937 0.2016 0.079 Uiso 1 1 calc R
O4 O 0.69481(18) 0.75299(8) 0.28921(15) 0.0647(5) Uani 1 1 d .
O5 O 0.7932(2) 0.83409(11) 0.37630(17) 0.0810(6) Uani 1 1 d .
C11 C 0.7212(2) 0.78889(13) 0.3758(2) 0.0549(6) Uani 1 1 d .
C12 C 0.6477(2) 0.76600(15) 0.4717(2) 0.0635(7) Uani 1 1 d .
H12A H 0.6731 0.7223 0.4888 0.076 Uiso 1 1 calc R
H12B H 0.6710 0.7925 0.5335 0.076 Uiso 1 1 calc R
N3 N 0.50624(18) 0.76906(10) 0.44863(15) 0.0522(5) Uani 1 1 d .
H3 H 0.4771 0.7728 0.3830 0.063 Uiso 1 1 calc R
C13 C 0.4189(2) 0.76618(10) 0.52759(17) 0.0433(5) Uani 1 1 d .
O6 O 0.45322(18) 0.75743(9) 0.62156(13) 0.0626(5) Uani 1 1 d .
C14 C 0.2730(2) 0.77187(10) 0.49158(17) 0.0391(5) Uani 1 1 d .
H14 H 0.2251 0.7728 0.5582 0.047 Uiso 1 1 calc R
C15 C 0.2222(2) 0.71151(11) 0.43140(19) 0.0470(5) Uani 1 1 d .
H15 H 0.2728 0.7060 0.3668 0.056 Uiso 1 1 calc R
C16 C 0.0771(3) 0.71648(13) 0.3982(2) 0.0656(7) Uani 1 1 d .
H16A H 0.0631 0.7530 0.3524 0.098 Uiso 1 1 calc R
H16B H 0.0263 0.7212 0.4610 0.098 Uiso 1 1 calc R
H16C H 0.0498 0.6784 0.3602 0.098 Uiso 1 1 calc R
C17 C 0.2446(3) 0.65304(13) 0.5037(3) 0.0785(9) Uani 1 1 d .
H17A H 0.3368 0.6497 0.5244 0.118 Uiso 1 1 calc R
H17B H 0.2168 0.6152 0.4654 0.118 Uiso 1 1 calc R
H17C H 0.1943 0.6576 0.5668 0.118 Uiso 1 1 calc R
C18 C 0.18274(18) 0.88410(10) 0.50569(16) 0.0373(5) Uani 1 1 d .
H18 H 0.1744 0.9229 0.4618 0.045 Uiso 1 1 calc R
C19 C 0.0437(2) 0.86760(13) 0.5411(2) 0.0562(6) Uani 1 1 d .
H19A H -0.0126 0.8586 0.4790 0.084 Uiso 1 1 calc R
H19B H 0.0087 0.9032 0.5795 0.084 Uiso 1 1 calc R
H19C H 0.0481 0.8307 0.5871 0.084 Uiso 1 1 calc R
C20 C 0.2809(2) 0.89912(9) 0.59805(16) 0.0357(5) Uani 1 1 d .
C21 C 0.4033(2) 0.92413(10) 0.57054(17) 0.0393(5) Uani 1 1 d .
H21 H 0.4209 0.9313 0.4989 0.047 Uiso 1 1 calc R
C22 C 0.4973(2) 0.93806(11) 0.65046(19) 0.0478(6) Uani 1 1 d .
C23 C 0.4707(3) 0.92803(13) 0.7578(2) 0.0573(7) Uani 1 1 d .
H23 H 0.5341 0.9380 0.8115 0.069 Uiso 1 1 calc R
C24 C 0.3517(3) 0.90366(14) 0.78433(19) 0.0602(7) Uani 1 1 d .
H24 H 0.3349 0.8965 0.8561 0.072 Uiso 1 1 calc R
C25 C 0.2554(2) 0.88939(12) 0.70558(18) 0.0486(6) Uani 1 1 d .
H25 H 0.1740 0.8734 0.7246 0.058 Uiso 1 1 calc R
O7 O 0.61967(17) 0.96259(10) 0.63152(17) 0.0734(6) Uani 1 1 d .
C26 C 0.6543(3) 0.96986(18) 0.5220(3) 0.0859(10) Uani 1 1 d .
H26A H 0.7418 0.9872 0.5197 0.129 Uiso 1 1 calc R
H26B H 0.5928 0.9983 0.4857 0.129 Uiso 1 1 calc R
H26C H 0.6515 0.9289 0.4871 0.129 Uiso 1 1 calc R
N4 N 0.75578(16) 0.64133(8) -0.15579(12) 0.0332(4) Uani 1 1 d .
C27 C 0.79215(18) 0.62622(10) -0.05292(15) 0.0334(4) Uani 1 1 d .
O8 O 0.85633(14) 0.66314(7) 0.00653(11) 0.0405(3) Uani 1 1 d .
C28 C 0.74899(19) 0.56214(10) -0.00567(16) 0.0369(5) Uani 1 1 d .
H28 H 0.7519 0.5280 -0.0593 0.044 Uiso 1 1 calc R
N5 N 0.83048(17) 0.54636(9) 0.08911(13) 0.0397(4) Uani 1 1 d .
C29 C 0.7739(2) 0.56737(12) 0.18948(17) 0.0472(6) Uani 1 1 d .
H29A H 0.8277 0.6005 0.2239 0.057 Uiso 1 1 calc R
H29B H 0.7662 0.5318 0.2389 0.057 Uiso 1 1 calc R
C30 C 0.6391(2) 0.59295(13) 0.15442(19) 0.0547(6) Uani 1 1 d .
H30A H 0.6396 0.6393 0.1532 0.066 Uiso 1 1 calc R
H30B H 0.5727 0.5786 0.2027 0.066 Uiso 1 1 calc R
C31 C 0.6115(2) 0.56616(12) 0.04183(17) 0.0472(5) Uani 1 1 d .
H31A H 0.5539 0.5944 -0.0005 0.057 Uiso 1 1 calc R
H31B H 0.5709 0.5242 0.0448 0.057 Uiso 1 1 calc R
C32 C 0.9542(2) 0.52499(11) 0.07796(18) 0.0454(5) Uani 1 1 d .
O9 O 1.00312(17) 0.51186(9) -0.00723(15) 0.0604(4) Uani 1 1 d .
O10 O 1.01642(16) 0.51938(9) 0.17634(13) 0.0604(5) Uani 1 1 d .
C33 C 1.1557(2) 0.50641(15) 0.1742(3) 0.0725(8) Uani 1 1 d .
H33A H 1.1710 0.4751 0.1187 0.087 Uiso 1 1 calc R
H33B H 1.1858 0.4882 0.2426 0.087 Uiso 1 1 calc R
C34 C 1.2332(3) 0.56462(14) 0.1534(2) 0.0666(8) Uani 1 1 d .
H34 H 1.3237 0.5591 0.1477 0.080 Uiso 1 1 calc R
C35 C 1.1890(3) 0.62294(13) 0.1421(2) 0.0599(7) Uani 1 1 d .
H35 H 1.0996 0.6299 0.1515 0.072 Uiso 1 1 calc R
C36 C 1.2711(3) 0.67885(14) 0.1154(2) 0.0718(8) Uani 1 1 d .
H36A H 1.2741 0.7088 0.1749 0.086 Uiso 1 1 calc R
H36B H 1.3607 0.6650 0.1034 0.086 Uiso 1 1 calc R
O11 O 1.21532(18) 0.71034(9) 0.01850(15) 0.0668(5) Uani 1 1 d .
C37 C 1.2394(2) 0.68327(14) -0.0751(2) 0.0571(7) Uani 1 1 d .
O12 O 1.3118(2) 0.63812(12) -0.08522(18) 0.0852(6) Uani 1 1 d .
C38 C 1.1624(2) 0.71460(15) -0.1657(2) 0.0676(8) Uani 1 1 d .
H38A H 1.1844 0.7597 -0.1685 0.081 Uiso 1 1 calc R
H38B H 1.1846 0.6952 -0.2333 0.081 Uiso 1 1 calc R
N6 N 1.02184(18) 0.70697(10) -0.14961(16) 0.0534(5) Uani 1 1 d .
H6 H 0.9959 0.6985 -0.0864 0.064 Uiso 1 1 calc R
C39 C 0.9323(2) 0.71287(10) -0.23110(18) 0.0450(5) Uani 1 1 d .
O13 O 0.96245(19) 0.72623(9) -0.32267(14) 0.0670(5) Uani 1 1 d .
C40 C 0.7865(2) 0.70507(10) -0.20221(16) 0.0399(5) Uani 1 1 d .
H40 H 0.7356 0.7070 -0.2709 0.048 Uiso 1 1 calc R
C41 C 0.7382(2) 0.76276(11) -0.13620(19) 0.0485(6) Uani 1 1 d .
H41 H 0.7898 0.7642 -0.0679 0.058 Uiso 1 1 calc R
C42 C 0.5924(2) 0.75694(13) -0.1121(2) 0.0605(7) Uani 1 1 d .
H42A H 0.5787 0.7185 -0.0719 0.091 Uiso 1 1 calc R
H42B H 0.5403 0.7554 -0.1783 0.091 Uiso 1 1 calc R
H42C H 0.5664 0.7933 -0.0708 0.091 Uiso 1 1 calc R
C43 C 0.7636(4) 0.82435(13) -0.1980(3) 0.0809(9) Uani 1 1 d .
H43A H 0.8558 0.8272 -0.2123 0.121 Uiso 1 1 calc R
H43B H 0.7386 0.8605 -0.1559 0.121 Uiso 1 1 calc R
H43C H 0.7124 0.8240 -0.2647 0.121 Uiso 1 1 calc R
C44 C 0.6860(2) 0.59582(10) -0.23113(15) 0.0353(5) Uani 1 1 d .
H44 H 0.6803 0.5552 -0.1924 0.042 Uiso 1 1 calc R
C45 C 0.5455(2) 0.61607(13) -0.25878(18) 0.0500(6) Uani 1 1 d .
H45A H 0.5000 0.6231 -0.1938 0.075 Uiso 1 1 calc R
H45B H 0.5013 0.5831 -0.3002 0.075 Uiso 1 1 calc R
H45C H 0.5458 0.6549 -0.2998 0.075 Uiso 1 1 calc R
C46 C 0.7701(2) 0.58284(9) -0.32744(16) 0.0359(5) Uani 1 1 d .
C47 C 0.7194(2) 0.58654(12) -0.43199(17) 0.0510(6) Uani 1 1 d .
H47 H 0.6325 0.5996 -0.4453 0.061 Uiso 1 1 calc R
C48 C 0.7964(3) 0.57103(15) -0.51699(19) 0.0670(8) Uani 1 1 d .
H48 H 0.7609 0.5744 -0.5869 0.080 Uiso 1 1 calc R
C49 C 0.9233(3) 0.55086(14) -0.5003(2) 0.0644(7) Uani 1 1 d .
H49 H 0.9738 0.5400 -0.5581 0.077 Uiso 1 1 calc R
C50 C 0.9768(2) 0.54673(11) -0.3960(2) 0.0513(6) Uani 1 1 d .
C51 C 0.9006(2) 0.56261(10) -0.31022(17) 0.0401(5) Uani 1 1 d .
H51 H 0.9368 0.5597 -0.2405 0.048 Uiso 1 1 calc R
O14 O 1.10394(18) 0.52477(9) -0.38655(18) 0.0727(5) Uani 1 1 d .
C52 C 1.1726(3) 0.53041(18) -0.2849(3) 0.0818(10) Uani 1 1 d .
H52A H 1.2603 0.5136 -0.2895 0.123 Uiso 1 1 calc R
H52B H 1.1264 0.5068 -0.2321 0.123 Uiso 1 1 calc R
H52C H 1.1774 0.5747 -0.2644 0.123 Uiso 1 1 calc R

loop_
_atom_site_aniso_label
_atom_site_aniso_U_11
_atom_site_aniso_U_22
_atom_site_aniso_U_33
_atom_site_aniso_U_23
_atom_site_aniso_U_13
_atom_site_aniso_U_12
O1 0.0449(8) 0.0365(8) 0.0329(8) 0.0000(6) -0.0010(6) 0.0039(6)
N1 0.0378(9) 0.0312(9) 0.0304(9) 0.0018(7) 0.0002(7) -0.0018(7)
C1 0.0332(10) 0.0320(10) 0.0318(11) 0.0018(9) -0.0029(8) -0.0050(9)
C2 0.0411(11) 0.0323(11) 0.0372(12) 0.0054(9) 0.0030(9) 0.0014(9)
N2 0.0364(9) 0.0433(10) 0.0343(10) 0.0095(8) -0.0026(7) -0.0035(8)
C3 0.0467(12) 0.0497(13) 0.0379(12) 0.0065(10) -0.0048(10) -0.0020(10)
C4 0.0389(12) 0.0632(15) 0.0517(14) 0.0015(12) -0.0098(11) -0.0038(11)
C5 0.0400(12) 0.0536(13) 0.0485(13) 0.0114(11) -0.0020(10) 0.0059(10)
C6 0.0414(12) 0.0430(12) 0.0420(13) 0.0123(11) -0.0036(10) 0.0002(10)
O2 0.0489(9) 0.0534(10) 0.0542(10) -0.0001(8) -0.0085(8) -0.0069(8)
O3 0.0404(8) 0.0858(13) 0.0433(9) 0.0186(9) 0.0008(7) -0.0099(8)
C7 0.0408(13) 0.0860(19) 0.0540(15) 0.0183(14) 0.0026(11) -0.0161(13)
C8 0.0416(12) 0.0736(17) 0.0502(14) -0.0035(13) 0.0003(10) -0.0095(13)
C9 0.0527(14) 0.0710(17) 0.0442(14) -0.0058(13) 0.0006(11) -0.0064(13)
C10 0.0734(17) 0.0634(17) 0.0604(17) -0.0099(14) 0.0133(13) 0.0006(14)
O4 0.0723(11) 0.0534(10) 0.0684(12) -0.0030(10) 0.0022(9) -0.0034(9)
O5 0.0653(12) 0.0954(16) 0.0803(14) -0.0071(12) -0.0178(10) -0.0214(12)
C11 0.0400(13) 0.0619(16) 0.0613(16) 0.0007(13) -0.0158(11) 0.0067(12)
C12 0.0519(14) 0.0801(18) 0.0567(16) 0.0103(14) -0.0179(12) 0.0095(14)
N3 0.0474(11) 0.0709(13) 0.0371(10) 0.0059(10) -0.0102(9) 0.0063(10)
C13 0.0616(14) 0.0328(11) 0.0347(13) 0.0038(9) -0.0071(11) 0.0039(10)
O6 0.0802(12) 0.0667(11) 0.0395(10) 0.0117(8) -0.0151(8) 0.0117(9)
C14 0.0516(12) 0.0347(11) 0.0309(11) 0.0040(9) 0.0009(9) -0.0028(10)
C15 0.0608(14) 0.0365(11) 0.0437(13) 0.0037(10) 0.0025(10) -0.0097(11)
C16 0.0668(17) 0.0576(16) 0.0714(18) -0.0024(14) -0.0068(14) -0.0228(14)
C17 0.116(3) 0.0368(14) 0.082(2) 0.0146(14) -0.0092(18) -0.0109(15)
C18 0.0353(11) 0.0398(11) 0.0369(11) -0.0010(9) 0.0028(9) 0.0001(9)
C19 0.0402(13) 0.0713(17) 0.0573(15) -0.0070(13) 0.0046(11) -0.0054(12)
C20 0.0429(11) 0.0324(11) 0.0318(11) -0.0022(9) 0.0018(9) 0.0017(9)
C21 0.0448(12) 0.0416(12) 0.0312(11) 0.0024(9) -0.0010(9) -0.0049(9)
C22 0.0457(13) 0.0451(12) 0.0518(15) -0.0058(11) -0.0093(11) -0.0034(10)
C23 0.0616(16) 0.0658(16) 0.0431(14) -0.0118(12) -0.0140(12) 0.0034(13)
C24 0.0766(18) 0.0754(18) 0.0285(12) -0.0037(12) 0.0009(12) 0.0089(15)
C25 0.0526(14) 0.0540(13) 0.0399(13) -0.0008(11) 0.0103(11) 0.0016(11)
O7 0.0514(11) 0.0917(15) 0.0757(13) -0.0041(11) -0.0139(9) -0.0261(10)
C26 0.0612(18) 0.110(3) 0.087(2) 0.001(2) 0.0093(16) -0.0380(18)
N4 0.0403(9) 0.0333(9) 0.0259(9) 0.0013(7) -0.0009(7) 0.0004(7)
C27 0.0322(10) 0.0415(11) 0.0264(10) -0.0010(9) -0.0006(8) 0.0059(9)
O8 0.0470(8) 0.0447(8) 0.0293(7) -0.0015(7) -0.0045(6) -0.0039(7)
C28 0.0417(11) 0.0418(11) 0.0268(10) 0.0038(9) -0.0055(8) 0.0002(9)
N5 0.0418(10) 0.0489(10) 0.0278(9) 0.0035(8) -0.0044(7) 0.0055(8)
C29 0.0544(14) 0.0590(14) 0.0282(11) -0.0006(10) 0.0003(10) -0.0070(11)
C30 0.0486(14) 0.0639(15) 0.0521(15) 0.0012(13) 0.0089(11) -0.0014(12)
C31 0.0406(12) 0.0589(14) 0.0418(12) 0.0099(11) -0.0033(10) -0.0037(10)
C32 0.0489(14) 0.0450(13) 0.0417(14) 0.0059(11) -0.0064(11) 0.0030(11)
O9 0.0565(9) 0.0707(12) 0.0542(11) -0.0110(9) 0.0026(8) 0.0113(9)
O10 0.0520(9) 0.0781(12) 0.0495(10) 0.0149(9) -0.0159(8) 0.0084(9)
C33 0.0511(15) 0.0745(19) 0.089(2) 0.0172(16) -0.0259(14) 0.0169(14)
C34 0.0463(14) 0.0718(19) 0.080(2) -0.0035(15) -0.0187(13) 0.0124(13)
C35 0.0611(16) 0.0666(18) 0.0509(15) -0.0118(13) -0.0094(12) 0.0121(14)
C36 0.0769(19) 0.0682(18) 0.0682(18) -0.0158(15) -0.0214(15) 0.0025(15)
O11 0.0767(12) 0.0554(10) 0.0674(12) -0.0131(10) -0.0057(9) 0.0049(9)
C37 0.0425(14) 0.0679(17) 0.0614(17) -0.0059(14) 0.0084(12) -0.0135(13)
O12 0.0662(12) 0.1039(17) 0.0871(15) -0.0112(13) 0.0203(11) 0.0217(13)
C38 0.0578(16) 0.0816(19) 0.0641(17) 0.0094(16) 0.0107(13) -0.0196(15)
N6 0.0462(11) 0.0724(13) 0.0418(11) 0.0053(10) 0.0035(9) -0.0107(10)
C39 0.0615(14) 0.0350(11) 0.0390(13) 0.0021(10) 0.0075(11) -0.0070(10)
O13 0.0843(12) 0.0737(13) 0.0436(10) 0.0139(9) 0.0107(9) -0.0161(10)
C40 0.0524(13) 0.0354(11) 0.0313(11) 0.0047(9) -0.0056(9) 0.0017(10)
C41 0.0640(14) 0.0381(12) 0.0423(13) -0.0037(10) -0.0104(10) 0.0065(11)
C42 0.0636(16) 0.0586(16) 0.0583(16) -0.0132(13) -0.0063(12) 0.0177(13)
C43 0.116(3) 0.0374(14) 0.089(2) 0.0068(15) 0.0027(19) 0.0040(15)
C44 0.0412(11) 0.0367(11) 0.0274(10) 0.0004(9) -0.0045(8) -0.0015(9)
C45 0.0414(12) 0.0672(15) 0.0407(12) -0.0036(12) -0.0059(10) 0.0024(11)
C46 0.0454(12) 0.0301(10) 0.0322(11) 0.0010(9) 0.0005(9) -0.0050(9)
C47 0.0543(14) 0.0656(15) 0.0327(12) -0.0068(11) -0.0028(10) -0.0043(12)
C48 0.082(2) 0.089(2) 0.0299(13) -0.0104(13) 0.0058(13) -0.0089(17)
C49 0.084(2) 0.0628(16) 0.0481(15) -0.0166(13) 0.0270(14) -0.0110(15)
C50 0.0517(14) 0.0370(12) 0.0667(17) -0.0056(12) 0.0184(12) -0.0020(11)
C51 0.0486(13) 0.0351(11) 0.0368(12) 0.0016(9) 0.0039(9) -0.0003(9)
O14 0.0577(11) 0.0702(12) 0.0924(15) -0.0065(11) 0.0266(10) 0.0083(9)
C52 0.0478(16) 0.096(2) 0.102(3) 0.025(2) 0.0118(16) 0.0056(15)

loop_
_atom_type_symbol
_atom_type_description
_atom_type_scat_dispersion_real
_atom_type_scat_dispersion_imag
_atom_type_scat_source
C C 0.0033 0.0016 'International Tables Vol C Tables 4.2.6.8 and 6.1.1.4'
H H 0.0000 0.0000 'International Tables Vol C Tables 4.2.6.8 and 6.1.1.4'
N N 0.0061 0.0033 'International Tables Vol C Tables 4.2.6.8 and 6.1.1.4'
O O 0.0106 0.0060 'International Tables Vol C Tables 4.2.6.8 and 6.1.1.4'

loop_
_geom_angle_atom_site_label_1
_geom_angle_atom_site_label_2
_geom_angle_atom_site_label_3
_geom_angle
C1 N1 C14 120.44(16)
C1 N1 C18 123.89(16)
C14 N1 C18 115.47(16)
O1 C1 N1 122.88(17)
O1 C1 C2 117.35(17)
N1 C1 C2 119.69(18)
N2 C2 C5 101.03(16)
N2 C2 C1 109.40(16)
C5 C2 C1 111.22(17)
C6 N2 C2 119.45(17)
C6 N2 C3 124.97(19)
C2 N2 C3 113.00(16)
N2 C3 C4 103.34(18)
C5 C4 C3 105.41(19)
C4 C5 C2 103.72(18)
O2 C6 N2 124.3(2)
O2 C6 O3 124.8(2)
N2 C6 O3 110.93(19)
C6 O3 C7 115.35(18)
O3 C7 C8 111.7(2)
C9 C8 C7 126.5(2)
C8 C9 C10 124.6(2)
O4 C10 C9 109.0(2)
C11 O4 C10 115.4(2)
O5 C11 O4 123.5(3)
O5 C11 C12 124.6(3)
O4 C11 C12 111.9(2)
N3 C12 C11 110.22(19)
C13 N3 C12 121.75(19)
O6 C13 N3 122.4(2)
O6 C13 C14 121.6(2)
N3 C13 C14 115.96(17)
N1 C14 C13 113.57(17)
N1 C14 C15 114.64(16)
C13 C14 C15 112.07(18)
C16 C15 C17 109.5(2)
C16 C15 C14 112.1(2)
C17 C15 C14 109.22(19)
N1 C18 C20 109.13(16)
N1 C18 C19 112.82(18)
C20 C18 C19 114.00(19)
C25 C20 C21 119.6(2)
C25 C20 C18 123.77(19)
C21 C20 C18 116.62(18)
C22 C21 C20 119.5(2)
O7 C22 C21 123.8(2)
O7 C22 C23 115.9(2)
C21 C22 C23 120.3(2)
C24 C23 C22 120.0(2)
C23 C24 C25 120.8(2)
C24 C25 C20 119.7(2)
C22 O7 C26 117.7(2)
C27 N4 C40 121.51(16)
C27 N4 C44 123.21(16)
C40 N4 C44 115.27(15)
O8 C27 N4 122.39(18)
O8 C27 C28 117.83(16)
N4 C27 C28 119.75(17)
N5 C28 C27 110.46(16)
N5 C28 C31 101.05(16)
C27 C28 C31 112.20(17)
C32 N5 C28 119.47(18)
C32 N5 C29 126.14(17)
C28 N5 C29 113.38(17)
N5 C29 C30 103.98(17)
C29 C30 C31 105.20(19)
C30 C31 C28 103.98(17)
O9 C32 N5 125.48(19)
O9 C32 O10 125.1(2)
N5 C32 O10 109.5(2)
C32 O10 C33 114.6(2)
O10 C33 C34 112.2(2)
C35 C34 C33 127.3(3)
C34 C35 C36 124.7(3)
O11 C36 C35 109.8(2)
C37 O11 C36 116.9(2)
O12 C37 O11 124.2(3)
O12 C37 C38 124.3(3)
O11 C37 C38 111.5(2)
N6 C38 C37 109.2(2)
C39 N6 C38 121.3(2)
O13 C39 N6 122.6(2)
O13 C39 C40 121.4(2)
N6 C39 C40 115.9(2)
N4 C40 C39 113.77(17)
N4 C40 C41 114.39(17)
C39 C40 C41 111.65(18)
C42 C41 C43 110.7(2)
C42 C41 C40 111.94(19)
C43 C41 C40 108.9(2)
N4 C44 C45 112.35(17)
N4 C44 C46 110.03(16)
C45 C44 C46 115.08(16)
C47 C46 C51 118.2(2)
C47 C46 C44 122.27(19)
C51 C46 C44 119.40(17)
C46 C47 C48 120.7(2)
C49 C48 C47 121.2(2)
C48 C49 C50 119.3(2)
O14 C50 C51 124.6(2)
O14 C50 C49 115.4(2)
C51 C50 C49 120.0(2)
C50 C51 C46 120.6(2)
C50 O14 C52 118.0(2)

loop_
_geom_bond_atom_site_label_1
_geom_bond_atom_site_label_2
_geom_bond_distance
O1 C1 1.241(2)
N1 C1 1.356(3)
N1 C14 1.491(3)
N1 C18 1.497(3)
C1 C2 1.540(3)
C2 N2 1.465(3)
C2 C5 1.531(3)
N2 C6 1.346(3)
N2 C3 1.466(3)
C3 C4 1.523(3)
C4 C5 1.515(4)
C6 O2 1.217(3)
C6 O3 1.363(3)
O3 C7 1.447(3)
C7 C8 1.485(4)
C8 C9 1.307(4)
C9 C10 1.485(4)
C10 O4 1.463(3)
O4 C11 1.331(3)
O5 C11 1.193(3)
C11 C12 1.513(4)
C12 N3 1.451(3)
N3 C13 1.354(3)
C13 O6 1.220(2)
C13 C14 1.530(3)
C14 C15 1.544(3)
C15 C16 1.513(4)
C15 C17 1.530(3)
C18 C20 1.520(3)
C18 C19 1.534(3)
C20 C25 1.391(3)
C20 C21 1.402(3)
C21 C22 1.378(3)
C22 O7 1.372(3)
C22 C23 1.392(4)
C23 C24 1.363(4)
C24 C25 1.385(4)
O7 C26 1.432(4)
N4 C27 1.355(2)
N4 C40 1.491(3)
N4 C44 1.492(3)
C27 O8 1.235(2)
C27 C28 1.535(3)
C28 N5 1.449(2)
C28 C31 1.539(3)
N5 C32 1.344(3)
N5 C29 1.466(3)
C29 C30 1.513(3)
C30 C31 1.525(3)
C32 O9 1.222(3)
C32 O10 1.358(3)
O10 C33 1.438(3)
C33 C34 1.477(4)
C34 C35 1.304(4)
C35 C36 1.481(4)
C36 O11 1.466(3)
O11 C37 1.328(3)
C37 O12 1.205(3)
C37 C38 1.495(4)
C38 N6 1.456(3)
N6 C39 1.337(3)
C39 O13 1.226(3)
C39 C40 1.544(3)
C40 C41 1.551(3)
C41 C42 1.525(4)
C41 C43 1.528(4)
C44 C45 1.511(3)
C44 C46 1.526(3)
C46 C47 1.381(3)
C46 C51 1.396(3)
C47 C48 1.382(4)
C48 C49 1.360(4)
C49 C50 1.388(4)
C50 O14 1.368(3)
C50 C51 1.386(3)
O14 C52 1.423(4)
